data_7062870
loop_
_publ_author_name
'Badhani, Gaurav'
'Biramya, Valvi Mangesh'
'Adimurthy, Subbarayappa'

_publ_section_title
;
 Ionic liquid-catalysed regioselective oxygenation of
 quinoxalin-2(1H)-ones under visible-light conditions
;
_journal_issue 47
_journal_name_full 'New Journal of Chemistry'
_journal_page_first 21596
_journal_page_last 21599
_journal_paper_doi 10.1039/D3NJ04496C
_journal_volume 47
_journal_year 2023
_chemical_formula_moiety 'C10 H10 N2 O2'
_chemical_formula_sum 'C10 H10 N2 O2'
_chemical_formula_weight 190.20
_space_group_crystal_system orthorhombic
_space_group_IT_number 19
_space_group_name_Hall 'P 2ac 2ab'
_space_group_name_H-M_alt 'P 21 21 21'
_atom_sites_solution_hydrogens mixed
_audit_creation_date 2022-11-16
_audit_creation_method
;
Olex2 1.2
(compiled 2018.05.29 svn.r3508 for OlexSys, GUI svn.r5506)
;
_audit_update_record
;
2023-09-05 deposited with the CCDC.	2023-11-13 downloaded from the CCDC.
;
_cell_angle_alpha 90
_cell_angle_beta 90
_cell_angle_gamma 90
_cell_formula_units_Z 4
_cell_length_a 4.8051(3)
_cell_length_b 11.2889(8)
_cell_length_c 16.6472(11)
_cell_measurement_reflns_used 5554
_cell_measurement_temperature 298(2)
_cell_measurement_theta_max 30.99
_cell_measurement_theta_min 2.18
_cell_volume 903.02(10)
_computing_cell_refinement 'SAINT V8.40B (?, 2016)'
_computing_data_reduction 'SAINT V8.40B (?, 2016)'
_computing_molecular_graphics 'Olex2 (Dolomanov et al., 2009)'
_computing_publication_material 'Olex2 (Dolomanov et al., 2009)'
_computing_structure_refinement 'ShelXL (Sheldrick, 2015)'
_computing_structure_solution 'SHELXT 2018/2 (Sheldrick, 2018)'
_diffrn_ambient_temperature 298
_diffrn_measured_fraction_theta_full 1.000
_diffrn_measured_fraction_theta_max 1.000
_diffrn_measurement_device_type 'Bruker D8 QUEST'
_diffrn_measurement_method '\f and \w scans'
_diffrn_radiation_type MoK\a
_diffrn_radiation_wavelength 0.71073
_diffrn_reflns_av_R_equivalents 0.0846
_diffrn_reflns_av_unetI/netI 0.0223
_diffrn_reflns_Laue_measured_fraction_full 1.000
_diffrn_reflns_Laue_measured_fraction_max 1.000
_diffrn_reflns_limit_h_max 5
_diffrn_reflns_limit_h_min -5
_diffrn_reflns_limit_k_max 13
_diffrn_reflns_limit_k_min -13
_diffrn_reflns_limit_l_max 19
_diffrn_reflns_limit_l_min -19
_diffrn_reflns_number 43533
_diffrn_reflns_point_group_measured_fraction_full 1.000
_diffrn_reflns_point_group_measured_fraction_max 1.000
_diffrn_reflns_theta_full 24.988
_diffrn_reflns_theta_max 24.987
_diffrn_reflns_theta_min 2.180
_diffrn_standards_number 0
_exptl_absorpt_coefficient_mu 0.100
_exptl_absorpt_correction_T_max 0.7464
_exptl_absorpt_correction_T_min 0.6728
_exptl_absorpt_correction_type multi-scan
_exptl_absorpt_process_details
'SADABS-2016/2 (Bruker,2016/2) was used for absorption correction. wR2(int) was 0.1058 before and 0.0770 after correction. The Ratio of minimum to maximum transmission is 0.9014. The \l/2 correction factor is Not present.'
_exptl_crystal_colour colourless
_exptl_crystal_colour_primary colourless
_exptl_crystal_density_diffrn 1.399
_exptl_crystal_description needle
_exptl_crystal_F_000 400
_exptl_crystal_size_max 0.27
_exptl_crystal_size_mid 0.08
_exptl_crystal_size_min 0.06
_refine_diff_density_max 0.129
_refine_diff_density_min -0.170
_refine_diff_density_rms 0.040
_refine_ls_abs_structure_details
;
 Flack x determined using 459 quotients [(I+)-(I-)]/[(I+)+(I-)]
 (Parsons, Flack and Wagner, Acta Cryst. B69 (2013) 249-259).
;
_refine_ls_abs_structure_Flack 0.3(8)
_refine_ls_extinction_method none
_refine_ls_goodness_of_fit_ref 1.148
_refine_ls_hydrogen_treatment mixed
_refine_ls_matrix_type full
_refine_ls_number_parameters 132
_refine_ls_number_reflns 1599
_refine_ls_number_restraints 0
_refine_ls_restrained_S_all 1.148
_refine_ls_R_factor_all 0.0533
_refine_ls_R_factor_gt 0.0374
_refine_ls_shift/su_max 0.001
_refine_ls_shift/su_mean 0.000
_refine_ls_structure_factor_coef Fsqd
_refine_ls_weighting_details 'w=1/[\s^2^(Fo^2^)+(0.0475P)^2^+0.1120P] where P=(Fo^2^+2Fc^2^)/3'
_refine_ls_weighting_scheme calc
_refine_ls_wR_factor_gt 0.0881
_refine_ls_wR_factor_ref 0.1006
_reflns_Friedel_coverage 0.654
_reflns_Friedel_fraction_full 1.000
_reflns_Friedel_fraction_max 1.000
_reflns_number_gt 1300
_reflns_number_total 1599
_reflns_threshold_expression 'I > 2\s(I)'
_cod_data_source_file d3nj04496c2.cif
_cod_data_source_block gs_160_j_0m_a
_cod_depositor_comments 'Adding full bibliography for 7062870.cif.'
_cod_database_code 7062870
_shelx_shelxl_version_number 2018/3
_shelx_space_group_comment
;
The symmetry employed for this shelxl refinement is uniquely defined
by the following loop, which should always be used as a source of
symmetry information in preference to the above space-group names.
They are only intended as comments.
;
_shelx_estimated_absorpt_t_max 0.994
_shelx_estimated_absorpt_t_min 0.974
_olex2_refinement_description
;
1. Fixed Uiso
 At 1.2 times of:
  All C(H) groups, All C(H,H) groups
 At 1.5 times of:
  All C(H,H,H) groups
2.a Secondary CH2 refined with riding coordinates:
 C5(H5A,H5B)
2.b Aromatic/amide H refined with riding coordinates:
 C1(H1), C2(H2A), C9(H9), C10(H10)
2.c Idealised Me refined as rotating group:
 C6(H6A,H6B,H6C)
;
_olex2_submission_special_instructions 'No special instructions were received'

loop_
_space_group_symop_operation_xyz
'x, y, z'
'x+1/2, -y+1/2, -z'
'-x, y+1/2, -z+1/2'
'-x+1/2, -y, z+1/2'

loop_
_atom_site_label
_atom_site_type_symbol
_atom_site_fract_x
_atom_site_fract_y
_atom_site_fract_z
_atom_site_U_iso_or_equiv
_atom_site_adp_type
_atom_site_occupancy
_atom_site_site_symmetry_order
_atom_site_calc_flag
_atom_site_refinement_flags_posn
_atom_site_refinement_flags_adp
_atom_site_refinement_flags_occupancy
_atom_site_disorder_assembly
_atom_site_disorder_group
O1 O 0.9517(5) 0.23670(18) 0.41326(13) 0.0620(7) Uani 1 1 d . . . . .
O2 O 1.0658(5) 0.34953(19) 0.27273(13) 0.0634(7) Uani 1 1 d . . . . .
N1 N 0.7511(5) 0.4937(2) 0.30230(12) 0.0410(5) Uani 1 1 d . . . . .
N2 N 0.6260(5) 0.3748(2) 0.44185(14) 0.0453(6) Uani 1 1 d . . . . .
C1 C 0.1507(7) 0.6268(3) 0.4607(2) 0.0592(9) Uani 1 1 d . . . . .
H1 H 0.017606 0.655776 0.496152 0.071 Uiso 1 1 calc R . . . .
C2 C 0.2894(6) 0.5237(3) 0.47783(18) 0.0515(8) Uani 1 1 d . . . . .
H2A H 0.251034 0.482880 0.525095 0.062 Uiso 1 1 calc R . . . .
C3 C 0.4865(6) 0.4802(2) 0.42481(16) 0.0420(7) Uani 1 1 d . . . . .
C4 C 0.5492(6) 0.5405(2) 0.35420(15) 0.0381(6) Uani 1 1 d . . . . .
C5 C 0.8186(6) 0.5542(3) 0.22627(16) 0.0487(7) Uani 1 1 d . . . . .
H5A H 1.004194 0.531288 0.209397 0.058 Uiso 1 1 calc R . . . .
H5B H 0.818861 0.639125 0.235139 0.058 Uiso 1 1 calc R . . . .
C6 C 0.6147(7) 0.5250(3) 0.16020(18) 0.0606(9) Uani 1 1 d . . . . .
H6A H 0.590839 0.440682 0.157085 0.091 Uiso 1 1 calc GR . . . .
H6B H 0.684657 0.554039 0.109909 0.091 Uiso 1 1 calc GR . . . .
H6C H 0.438792 0.561671 0.171593 0.091 Uiso 1 1 calc GR . . . .
C7 C 0.8917(6) 0.3912(2) 0.31782(17) 0.0427(7) Uani 1 1 d . . . . .
C8 C 0.8258(6) 0.3280(2) 0.39609(17) 0.0439(7) Uani 1 1 d . . . . .
C9 C 0.2088(7) 0.6870(3) 0.3911(2) 0.0581(8) Uani 1 1 d . . . . .
H9 H 0.113334 0.756622 0.379503 0.070 Uiso 1 1 calc R . . . .
C10 C 0.4077(7) 0.6455(3) 0.33795(19) 0.0507(8) Uani 1 1 d . . . . .
H10 H 0.446989 0.687731 0.291344 0.061 Uiso 1 1 calc R . . . .
H2 H 0.582(6) 0.329(3) 0.4862(19) 0.060(9) Uiso 1 1 d . . . . .

loop_
_atom_site_aniso_label
_atom_site_aniso_U_11
_atom_site_aniso_U_22
_atom_site_aniso_U_33
_atom_site_aniso_U_23
_atom_site_aniso_U_13
_atom_site_aniso_U_12
O1 0.0836(15) 0.0521(13) 0.0502(12) 0.0103(10) -0.0016(12) 0.0169(13)
O2 0.0789(16) 0.0580(14) 0.0533(13) 0.0023(11) 0.0181(13) 0.0114(12)
N1 0.0463(12) 0.0406(12) 0.0361(11) 0.0070(10) 0.0000(10) -0.0055(11)
N2 0.0561(15) 0.0440(13) 0.0359(12) 0.0077(11) 0.0037(12) -0.0027(11)
C1 0.0535(18) 0.063(2) 0.061(2) -0.0139(17) 0.0057(16) 0.0025(17)
C2 0.0523(16) 0.0579(19) 0.0443(16) -0.0024(14) 0.0063(14) -0.0046(17)
C3 0.0420(13) 0.0421(15) 0.0420(15) -0.0006(12) -0.0020(12) -0.0038(13)
C4 0.0408(14) 0.0373(14) 0.0363(14) -0.0006(11) -0.0041(12) -0.0043(12)
C5 0.0485(16) 0.0560(18) 0.0415(15) 0.0137(13) 0.0027(13) -0.0073(14)
C6 0.0633(19) 0.078(2) 0.0410(15) 0.0093(16) -0.0029(15) -0.0042(19)
C7 0.0517(17) 0.0396(15) 0.0368(15) 0.0006(12) 0.0000(14) -0.0016(14)
C8 0.0546(17) 0.0393(15) 0.0379(15) 0.0037(13) -0.0054(14) -0.0024(14)
C9 0.0593(19) 0.0463(18) 0.069(2) -0.0090(15) -0.0056(18) 0.0058(16)
C10 0.0590(19) 0.0422(16) 0.0508(17) 0.0039(14) -0.0059(15) -0.0010(15)

loop_
_atom_type_symbol
_atom_type_description
_atom_type_scat_dispersion_real
_atom_type_scat_dispersion_imag
_atom_type_scat_source
C C 0.0033 0.0016 'International Tables Vol C Tables 4.2.6.8 and 6.1.1.4'
H H 0.0000 0.0000 'International Tables Vol C Tables 4.2.6.8 and 6.1.1.4'
N N 0.0061 0.0033 'International Tables Vol C Tables 4.2.6.8 and 6.1.1.4'
O O 0.0106 0.0060 'International Tables Vol C Tables 4.2.6.8 and 6.1.1.4'

loop_
_geom_angle_atom_site_label_1
_geom_angle_atom_site_label_2
_geom_angle_atom_site_label_3
_geom_angle
_geom_angle_site_symmetry_1
_geom_angle_site_symmetry_3
_geom_angle_publ_flag
C4 N1 C5 120.4(2) . . ?
C7 N1 C4 123.0(2) . . ?
C7 N1 C5 116.5(2) . . ?
C3 N2 H2 121.7(19) . . ?
C8 N2 C3 124.6(2) . . ?
C8 N2 H2 113.7(19) . . ?
C2 C1 H1 120.1 . . ?
C2 C1 C9 119.9(3) . . ?
C9 C1 H1 120.1 . . ?
C1 C2 H2A 120.0 . . ?
C1 C2 C3 120.0(3) . . ?
C3 C2 H2A 120.0 . . ?
C2 C3 N2 120.1(3) . . ?
C2 C3 C4 120.9(3) . . ?
C4 C3 N2 119.0(2) . . ?
C3 C4 N1 119.1(2) . . ?
C3 C4 C10 118.3(3) . . ?
C10 C4 N1 122.6(2) . . ?
N1 C5 H5A 109.1 . . ?
N1 C5 H5B 109.1 . . ?
N1 C5 C6 112.4(2) . . ?
H5A C5 H5B 107.9 . . ?
C6 C5 H5A 109.1 . . ?
C6 C5 H5B 109.1 . . ?
C5 C6 H6A 109.5 . . ?
C5 C6 H6B 109.5 . . ?
C5 C6 H6C 109.5 . . ?
H6A C6 H6B 109.5 . . ?
H6A C6 H6C 109.5 . . ?
H6B C6 H6C 109.5 . . ?
O2 C7 N1 123.4(3) . . ?
O2 C7 C8 119.4(3) . . ?
N1 C7 C8 117.2(2) . . ?
O1 C8 N2 123.6(3) . . ?
O1 C8 C7 119.4(3) . . ?
N2 C8 C7 117.0(2) . . ?
C1 C9 H9 119.6 . . ?
C1 C9 C10 120.8(3) . . ?
C10 C9 H9 119.6 . . ?
C4 C10 H10 120.0 . . ?
C9 C10 C4 120.1(3) . . ?
C9 C10 H10 120.0 . . ?

loop_
_geom_bond_atom_site_label_1
_geom_bond_atom_site_label_2
_geom_bond_distance
_geom_bond_site_symmetry_2
_geom_bond_publ_flag
O1 C8 1.229(3) . ?
O2 C7 1.218(3) . ?
N1 C4 1.402(3) . ?
N1 C5 1.474(3) . ?
N1 C7 1.365(4) . ?
N2 C3 1.395(3) . ?
N2 C8 1.335(4) . ?
N2 H2 0.92(3) . ?
C1 H1 0.9300 . ?
C1 C2 1.371(4) . ?
C1 C9 1.372(5) . ?
C2 H2A 0.9300 . ?
C2 C3 1.384(4) . ?
C3 C4 1.391(4) . ?
C4 C10 1.393(4) . ?
C5 H5A 0.9700 . ?
C5 H5B 0.9700 . ?
C5 C6 1.510(4) . ?
C6 H6A 0.9600 . ?
C6 H6B 0.9600 . ?
C6 H6C 0.9600 . ?
C7 C8 1.519(4) . ?
C9 H9 0.9300 . ?
C9 C10 1.385(4) . ?
C10 H10 0.9300 . ?

loop_
_geom_torsion_atom_site_label_1
_geom_torsion_atom_site_label_2
_geom_torsion_atom_site_label_3
_geom_torsion_atom_site_label_4
_geom_torsion
_geom_torsion_site_symmetry_1
_geom_torsion_site_symmetry_2
_geom_torsion_site_symmetry_3
_geom_torsion_site_symmetry_4
_geom_torsion_publ_flag
O2 C7 C8 O1 1.0(4) . . . . ?
O2 C7 C8 N2 -177.5(2) . . . . ?
N1 C4 C10 C9 179.5(3) . . . . ?
N1 C7 C8 O1 -178.5(3) . . . . ?
N1 C7 C8 N2 3.1(4) . . . . ?
N2 C3 C4 N1 -0.1(4) . . . . ?
N2 C3 C4 C10 179.9(2) . . . . ?
C1 C2 C3 N2 -179.4(3) . . . . ?
C1 C2 C3 C4 0.7(4) . . . . ?
C1 C9 C10 C4 0.9(5) . . . . ?
C2 C1 C9 C10 -0.5(5) . . . . ?
C2 C3 C4 N1 179.7(2) . . . . ?
C2 C3 C4 C10 -0.3(4) . . . . ?
C3 N2 C8 O1 177.9(3) . . . . ?
C3 N2 C8 C7 -3.7(4) . . . . ?
C3 C4 C10 C9 -0.5(4) . . . . ?
C4 N1 C5 C6 -82.0(3) . . . . ?
C4 N1 C7 O2 179.4(3) . . . . ?
C4 N1 C7 C8 -1.1(4) . . . . ?
C5 N1 C4 C3 178.9(2) . . . . ?
C5 N1 C4 C10 -1.1(4) . . . . ?
C5 N1 C7 O2 0.2(4) . . . . ?
C5 N1 C7 C8 179.7(2) . . . . ?
C7 N1 C4 C3 -0.3(4) . . . . ?
C7 N1 C4 C10 179.7(3) . . . . ?
C7 N1 C5 C6 97.2(3) . . . . ?
C8 N2 C3 C2 -177.5(3) . . . . ?
C8 N2 C3 C4 2.3(4) . . . . ?
C9 C1 C2 C3 -0.3(5) . . . . ?
